data_7156234
loop_
_publ_author_name
'Liao, Zhen-Yuan'
'Yeh, Wen-Hsiung'
'Liao, Pen-Yuan'
'Liu, Yu-Ting'
'Chen, Ying-Cheng'
'Chen, Yi-Hung'
'Hsieh, Tsung-Han'
'Lin, Chia-Chi'
'Lu, Ming-Hsuan'
'Chen, Yi-Song'
'Hsu, Ming-Chih'
'Li, Tsai-Kun'
'Chien, Tun-Cheng'

_publ_section_title
;
 Regioselective synthesis and biological evaluation of N-substituted
 2-aminoquinazolin-4-ones.
;
_journal_issue 24
_journal_name_full 'Organic &amp; biomolecular chemistry'
_journal_page_first 4482
_journal_page_last 4494
_journal_paper_doi 10.1039/c8ob00624e
_journal_volume 16
_journal_year 2018
_chemical_formula_moiety 'C15 H12 Br N3 O'
_chemical_formula_sum 'C15 H12 Br N3 O'
_chemical_formula_weight 330.19
_space_group_IT_number 14
_space_group_name_Hall '-P 2yn'
_space_group_name_H-M_alt 'P 1 21/n 1'
_symmetry_cell_setting monoclinic
_symmetry_space_group_name_Hall '-P 2yn'
_symmetry_space_group_name_H-M 'P 1 21/n 1'
_atom_sites_solution_hydrogens geom
_atom_sites_solution_primary direct
_atom_sites_solution_secondary difmap
_audit_creation_method SHELXL-97
_audit_update_record
;
2018-02-01 deposited with the CCDC.
2018-04-27 downloaded from the CCDC.
;
_cell_angle_alpha 90.00
_cell_angle_beta 107.313(4)
_cell_angle_gamma 90.00
_cell_formula_units_Z 4
_cell_length_a 10.7721(7)
_cell_length_b 9.4199(6)
_cell_length_c 14.3014(8)
_cell_measurement_reflns_used 0
_cell_measurement_temperature 200(2)
_cell_measurement_theta_max 0
_cell_measurement_theta_min 0
_cell_volume 1385.44(15)
_computing_molecular_graphics 'Ortep-3 for Windows (Farrugia, 1997)'
_computing_publication_material 'WinGX publication routines (Farrugia, 1999)'
_computing_structure_refinement 'SHELXL-97 (Sheldrick, 1997)'
_computing_structure_solution 'SHELXS-86 (Sheldrick, 1986)'
_diffrn_ambient_temperature 200(2)
_diffrn_measured_fraction_theta_full 0.997
_diffrn_measured_fraction_theta_max 0.997
_diffrn_radiation_monochromator graphite
_diffrn_radiation_source 'fine-focus sealed tube'
_diffrn_radiation_type MoK\a
_diffrn_radiation_wavelength 0.71073
_diffrn_reflns_av_R_equivalents 0.0423
_diffrn_reflns_av_sigmaI/netI 0.0506
_diffrn_reflns_limit_h_max 12
_diffrn_reflns_limit_h_min -12
_diffrn_reflns_limit_k_max 9
_diffrn_reflns_limit_k_min -11
_diffrn_reflns_limit_l_max 16
_diffrn_reflns_limit_l_min -17
_diffrn_reflns_number 9360
_diffrn_reflns_theta_full 25.04
_diffrn_reflns_theta_max 25.04
_diffrn_reflns_theta_min 2.63
_exptl_absorpt_coefficient_mu 2.965
_exptl_absorpt_correction_T_max 0.9163
_exptl_absorpt_correction_T_min 0.4801
_exptl_absorpt_correction_type multi-scan
_exptl_crystal_colour colorless
_exptl_crystal_density_diffrn 1.583
_exptl_crystal_density_method 'not measured'
_exptl_crystal_description prism
_exptl_crystal_F_000 664
_exptl_crystal_size_max 0.29
_exptl_crystal_size_mid 0.27
_exptl_crystal_size_min 0.03
_refine_diff_density_max 1.261
_refine_diff_density_min -0.455
_refine_diff_density_rms 0.082
_refine_ls_extinction_method none
_refine_ls_goodness_of_fit_ref 1.022
_refine_ls_hydrogen_treatment constr
_refine_ls_matrix_type full
_refine_ls_number_parameters 181
_refine_ls_number_reflns 2442
_refine_ls_number_restraints 0
_refine_ls_restrained_S_all 1.022
_refine_ls_R_factor_all 0.0634
_refine_ls_R_factor_gt 0.0429
_refine_ls_shift/su_max 0.001
_refine_ls_shift/su_mean 0.000
_refine_ls_structure_factor_coef Fsqd
_refine_ls_weighting_details 'calc w=1/[\s^2^(Fo^2^)+(0.0727P)^2^+0.9239P] where P=(Fo^2^+2Fc^2^)/3'
_refine_ls_weighting_scheme calc
_refine_ls_wR_factor_gt 0.1144
_refine_ls_wR_factor_ref 0.1255
_reflns_number_gt 1861
_reflns_number_total 2442
_reflns_threshold_expression >2sigma(I)
_cod_data_source_file c8ob00624e3.cif
_cod_data_source_block a16584
_cod_depositor_comments 'Adding full bibliography for 7156234--7156235.cif.'
_cod_original_sg_symbol_H-M 'P 21/n'
_cod_database_code 7156234

loop_
_symmetry_equiv_pos_as_xyz
'x, y, z'
'-x+1/2, y+1/2, -z+1/2'
'-x, -y, -z'
'x-1/2, -y-1/2, z-1/2'

loop_
_atom_site_label
_atom_site_type_symbol
_atom_site_fract_x
_atom_site_fract_y
_atom_site_fract_z
_atom_site_U_iso_or_equiv
_atom_site_adp_type
_atom_site_occupancy
_atom_site_symmetry_multiplicity
_atom_site_calc_flag
_atom_site_refinement_flags
C1 C 0.9054(4) 0.8642(4) 0.7427(3) 0.0267(9) Uani 1 1 d .
C2 C 0.9137(4) 0.8883(5) 0.6495(3) 0.0375(11) Uani 1 1 d .
H2 H 0.9845 0.9413 0.6408 0.045 Uiso 1 1 calc R
C3 C 0.8192(4) 0.8352(5) 0.5686(3) 0.0383(11) Uani 1 1 d .
C4 C 0.8333(6) 0.8572(7) 0.4667(3) 0.0679(17) Uani 1 1 d .
H4A H 0.9128 0.9111 0.4718 0.102 Uiso 1 1 calc R
H4B H 0.7580 0.9098 0.4262 0.102 Uiso 1 1 calc R
H4C H 0.8382 0.7647 0.4366 0.102 Uiso 1 1 calc R
C5 C 0.7156(4) 0.7642(5) 0.5833(3) 0.0403(12) Uani 1 1 d .
H5 H 0.6488 0.7305 0.5282 0.048 Uiso 1 1 calc R
C6 C 0.7056(4) 0.7403(4) 0.6753(3) 0.0295(10) Uani 1 1 d .
H6 H 0.6330 0.6901 0.6833 0.035 Uiso 1 1 calc R
C7 C 0.8018(4) 0.7895(4) 0.7566(3) 0.0230(9) Uani 1 1 d .
C8 C 0.7142(3) 0.8517(4) 0.8888(3) 0.0240(9) Uani 1 1 d .
C9 C 0.7238(4) 0.8301(4) 0.9911(3) 0.0262(9) Uani 1 1 d .
C10 C 0.6505(4) 0.9130(5) 1.0359(3) 0.0352(11) Uani 1 1 d .
H10 H 0.5970 0.9866 0.9998 0.042 Uiso 1 1 calc R
C11 C 0.6548(4) 0.8895(6) 1.1312(3) 0.0438(12) Uani 1 1 d .
H11 H 0.6025 0.9442 1.1608 0.053 Uiso 1 1 calc R
C12 C 0.7363(5) 0.7849(5) 1.1839(3) 0.0434(12) Uani 1 1 d .
H12 H 0.7398 0.7684 1.2502 0.052 Uiso 1 1 calc R
C13 C 0.8115(4) 0.7050(5) 1.1426(3) 0.0367(11) Uani 1 1 d .
H13 H 0.8678 0.6351 1.1808 0.044 Uiso 1 1 calc R
C14 C 0.8072(4) 0.7245(4) 1.0446(3) 0.0259(9) Uani 1 1 d .
C15 C 0.8715(3) 0.6576(4) 0.9115(3) 0.0231(9) Uani 1 1 d .
N1 N 0.7937(3) 0.7622(3) 0.8532(2) 0.0213(7) Uani 1 1 d .
N2 N 0.8811(3) 0.6387(3) 1.0037(2) 0.0275(8) Uani 1 1 d .
N3 N 0.9398(3) 0.5761(3) 0.8684(2) 0.0305(8) Uani 1 1 d .
H3A H 0.9913 0.5096 0.9023 0.037 Uiso 1 1 calc R
H3B H 0.9334 0.5888 0.8062 0.037 Uiso 1 1 calc R
O1 O 0.6437(3) 0.9392(3) 0.8346(2) 0.0343(7) Uani 1 1 d .
Br1 Br 1.03533(4) 0.93820(5) 0.85112(3) 0.0435(2) Uani 1 1 d .

loop_
_atom_site_aniso_label
_atom_site_aniso_U_11
_atom_site_aniso_U_22
_atom_site_aniso_U_33
_atom_site_aniso_U_23
_atom_site_aniso_U_13
_atom_site_aniso_U_12
C1 0.027(2) 0.026(2) 0.025(2) 0.0022(18) 0.0047(17) 0.0054(17)
C2 0.035(2) 0.043(3) 0.039(3) 0.016(2) 0.019(2) 0.006(2)
C3 0.051(3) 0.045(3) 0.020(2) 0.009(2) 0.012(2) 0.017(2)
C4 0.094(4) 0.087(5) 0.031(3) 0.014(3) 0.032(3) 0.026(4)
C5 0.047(3) 0.046(3) 0.021(2) -0.006(2) -0.001(2) 0.011(2)
C6 0.030(2) 0.032(2) 0.024(2) -0.0025(19) 0.0051(17) 0.0018(18)
C7 0.027(2) 0.023(2) 0.019(2) 0.0041(16) 0.0067(16) 0.0061(16)
C8 0.0215(18) 0.027(2) 0.025(2) 0.0008(18) 0.0089(16) 0.0014(17)
C9 0.0247(19) 0.032(2) 0.022(2) -0.0005(17) 0.0074(16) -0.0044(17)
C10 0.028(2) 0.050(3) 0.031(2) 0.001(2) 0.0133(19) 0.0066(19)
C11 0.039(3) 0.063(3) 0.036(3) -0.007(2) 0.022(2) 0.000(2)
C12 0.059(3) 0.052(3) 0.023(2) -0.002(2) 0.019(2) -0.008(3)
C13 0.050(3) 0.036(3) 0.023(2) 0.0045(19) 0.011(2) -0.002(2)
C14 0.035(2) 0.023(2) 0.020(2) -0.0011(17) 0.0072(17) -0.0066(17)
C15 0.028(2) 0.020(2) 0.020(2) 0.0014(16) 0.0054(16) 0.0007(16)
N1 0.0251(16) 0.0212(17) 0.0170(16) 0.0024(13) 0.0055(13) 0.0011(14)
N2 0.0379(19) 0.0248(19) 0.0185(18) 0.0022(15) 0.0064(14) 0.0019(15)
N3 0.045(2) 0.0266(19) 0.0186(17) 0.0072(14) 0.0068(15) 0.0107(16)
O1 0.0345(16) 0.0415(18) 0.0279(16) 0.0089(13) 0.0106(13) 0.0143(14)
Br1 0.0329(3) 0.0425(3) 0.0442(3) 0.0044(2) -0.0053(2) -0.0098(2)

loop_
_atom_type_symbol
_atom_type_description
_atom_type_scat_dispersion_real
_atom_type_scat_dispersion_imag
_atom_type_scat_source
C C 0.0033 0.0016 'International Tables Vol C Tables 4.2.6.8 and 6.1.1.4'
H H 0.0000 0.0000 'International Tables Vol C Tables 4.2.6.8 and 6.1.1.4'
N N 0.0061 0.0033 'International Tables Vol C Tables 4.2.6.8 and 6.1.1.4'
O O 0.0106 0.0060 'International Tables Vol C Tables 4.2.6.8 and 6.1.1.4'
Br Br -0.2901 2.4595 'International Tables Vol C Tables 4.2.6.8 and 6.1.1.4'

loop_
_geom_angle_atom_site_label_1
_geom_angle_atom_site_label_2
_geom_angle_atom_site_label_3
_geom_angle
C2 C1 C7 120.7(4)
C2 C1 Br1 119.1(3)
C7 C1 Br1 120.2(3)
C1 C2 C3 120.2(4)
C1 C2 H2 119.9
C3 C2 H2 119.9
C5 C3 C2 118.5(4)
C5 C3 C4 122.1(4)
C2 C3 C4 119.4(5)
C3 C4 H4A 109.5
C3 C4 H4B 109.5
H4A C4 H4B 109.5
C3 C4 H4C 109.5
H4A C4 H4C 109.5
H4B C4 H4C 109.5
C3 C5 C6 121.9(4)
C3 C5 H5 119.1
C6 C5 H5 119.1
C5 C6 C7 119.9(4)
C5 C6 H6 120.1
C7 C6 H6 120.1
C1 C7 C6 118.8(4)
C1 C7 N1 120.9(3)
C6 C7 N1 120.3(4)
O1 C8 N1 120.3(3)
O1 C8 C9 125.2(4)
N1 C8 C9 114.5(3)
C10 C9 C14 120.3(4)
C10 C9 C8 120.3(4)
C14 C9 C8 119.4(4)
C11 C10 C9 120.7(4)
C11 C10 H10 119.6
C9 C10 H10 119.6
C10 C11 C12 119.0(4)
C10 C11 H11 120.5
C12 C11 H11 120.5
C13 C12 C11 121.3(4)
C13 C12 H12 119.3
C11 C12 H12 119.3
C12 C13 C14 121.0(4)
C12 C13 H13 119.5
C14 C13 H13 119.5
N2 C14 C13 119.8(4)
N2 C14 C9 122.7(3)
C13 C14 C9 117.6(4)
N2 C15 N3 120.0(3)
N2 C15 N1 123.5(3)
N3 C15 N1 116.5(3)
C15 N1 C8 122.0(3)
C15 N1 C7 120.2(3)
C8 N1 C7 117.5(3)
C15 N2 C14 117.8(3)
C15 N3 H3A 120.0
C15 N3 H3B 120.0
H3A N3 H3B 120.0

loop_
_geom_bond_atom_site_label_1
_geom_bond_atom_site_label_2
_geom_bond_distance
C1 C2 1.381(6)
C1 C7 1.382(5)
C1 Br1 1.887(4)
C2 C3 1.387(6)
C2 H2 0.9500
C3 C5 1.369(6)
C3 C4 1.524(6)
C4 H4A 0.9800
C4 H4B 0.9800
C4 H4C 0.9800
C5 C6 1.369(6)
C5 H5 0.9500
C6 C7 1.387(5)
C6 H6 0.9500
C7 N1 1.433(5)
C8 O1 1.228(4)
C8 N1 1.401(5)
C8 C9 1.450(5)
C9 C10 1.394(6)
C9 C14 1.405(5)
C10 C11 1.368(6)
C10 H10 0.9500
C11 C12 1.384(7)
C11 H11 0.9500
C12 C13 1.363(6)
C12 H12 0.9500
C13 C14 1.400(6)
C13 H13 0.9500
C14 N2 1.380(5)
C15 N2 1.304(5)
C15 N3 1.334(5)
C15 N1 1.397(4)
N3 H3A 0.8800
N3 H3B 0.8800
